data_2222003
loop_
_publ_author_name
'Brown, Krystal L.'
'Crundwell, Guy'
'Westcott, Barry L.'

_publ_section_title
;
 Bis(di-2-pyridylmethanediol-\k^3^<i>N</i>,<i>O</i>,<i>N</i>')copper(II)
 bis(tetrafluoridoborate) dihydrate
;
_journal_coeditor_code FJ2210
_journal_issue 6
_journal_name_full 'Acta Crystallographica Section E'
_journal_page_first m642
_journal_paper_doi 10.1107/S1600536809016973
_journal_volume 65
_journal_year 2009
_chemical_formula_iupac '[Cu (C11 H10 N2 O2)2] (B F4)2, 2H2 O'
_chemical_formula_moiety 'C22 H20 Cu N4 O4 2+, 2(B F4) 2-, 2H2 O'
_chemical_formula_sum 'C22 H24 B2 Cu F8 N4 O6'
_chemical_formula_weight 677.6080
_chemical_name_common
;
Bis(di-2-pyridylmethanediol)copper(II) tetrafluoroborate
;
_chemical_name_systematic
;
Bis(di-2-pyridylmethanediol-\k^3^N,O,N')copper(II)
bis(tetrafluoroidborate) dihydrate
;
_space_group_IT_number 14
_symmetry_cell_setting monoclinic
_symmetry_space_group_name_Hall '-P 2ybc'
_symmetry_space_group_name_H-M 'P 1 21/c 1'
_atom_sites_solution_hydrogens geom
_atom_sites_solution_primary direct
_atom_sites_solution_secondary difmap
_audit_creation_method SHELXL-97
_cell_angle_alpha 90.00
_cell_angle_beta 101.160(3)
_cell_angle_gamma 90.00
_cell_formula_units_Z 2
_cell_length_a 7.8147(2)
_cell_length_b 14.4225(4)
_cell_length_c 12.1840(3)
_cell_measurement_reflns_used 5349
_cell_measurement_temperature 293(2)
_cell_measurement_theta_max 31.9601
_cell_measurement_theta_min 3.7877
_cell_volume 1347.26(6)
_computing_cell_refinement 'CrysAlis RED (Oxford Diffraction, 2006)'
_computing_data_collection 'CrysAlis CCD (Oxford Diffraction, 2006)'
_computing_data_reduction 'CrysAlis RED (Oxford Diffraction, 2006)'
_computing_molecular_graphics 'ORTEP3 (Farrugia, 1997)'
_computing_publication_material 'SHELXLTL (Sheldrick, 2008)'
_computing_structure_refinement 'SHELXL97 (Sheldrick, 2008)'
_computing_structure_solution 'SHELXS97 (Sheldrick, 2008)'
_diffrn_ambient_temperature 293(2)
_diffrn_measured_fraction_theta_full 0.921
_diffrn_measured_fraction_theta_max 0.921
_diffrn_measurement_device_type 'Oxford Diffraction Sapphire CCD'
_diffrn_measurement_method '\w scans'
_diffrn_radiation_monochromator graphite
_diffrn_radiation_source 'fine-focus sealed tube'
_diffrn_radiation_type MoK\a
_diffrn_radiation_wavelength 0.71073
_diffrn_reflns_av_R_equivalents 0.0358
_diffrn_reflns_av_sigmaI/netI 0.0308
_diffrn_reflns_limit_h_max 11
_diffrn_reflns_limit_h_min -12
_diffrn_reflns_limit_k_max 22
_diffrn_reflns_limit_k_min -22
_diffrn_reflns_limit_l_max 19
_diffrn_reflns_limit_l_min -18
_diffrn_reflns_number 25175
_diffrn_reflns_theta_full 34.72
_diffrn_reflns_theta_max 34.72
_diffrn_reflns_theta_min 3.88
_diffrn_standards_decay_% 0
_diffrn_standards_interval_count 0
_diffrn_standards_number 0
_exptl_absorpt_coefficient_mu 0.912
_exptl_absorpt_correction_T_max 0.579
_exptl_absorpt_correction_T_min 0.474
_exptl_absorpt_correction_type multi-scan
_exptl_absorpt_process_details
;
SCALE3 ABSPACK in CrysAlis RED (Oxford Diffraction, 2006)
;
_exptl_crystal_colour violet
_exptl_crystal_density_diffrn 1.670
_exptl_crystal_density_method 'not measured'
_exptl_crystal_description parallelpiped
_exptl_crystal_F_000 686
_exptl_crystal_size_max 0.8
_exptl_crystal_size_mid 0.6
_exptl_crystal_size_min 0.6
_refine_diff_density_max 0.720
_refine_diff_density_min -1.030
_refine_ls_extinction_method none
_refine_ls_goodness_of_fit_ref 1.206
_refine_ls_hydrogen_treatment mixed
_refine_ls_matrix_type full
_refine_ls_number_parameters 219
_refine_ls_number_reflns 5349
_refine_ls_number_restraints 10
_refine_ls_restrained_S_all 1.214
_refine_ls_R_factor_all 0.0747
_refine_ls_R_factor_gt 0.0545
_refine_ls_shift/su_max 0.000
_refine_ls_shift/su_mean 0.000
_refine_ls_structure_factor_coef Fsqd
_refine_ls_weighting_details
;
calc w=1/[\s\^2\^(Fo\^2\^)+(0.0959P)\^2\^+1.0000P]
where P=(Fo\^2\^+2Fc\^2\^)/3
;
_refine_ls_weighting_scheme calc
_refine_ls_wR_factor_gt 0.1741
_refine_ls_wR_factor_ref 0.1920
_reflns_number_gt 4145
_reflns_number_total 5349
_reflns_threshold_expression I>2\s(I)
_cod_data_source_file fj2210.cif
_cod_data_source_block I
_cod_depositor_comments
;
The following automatic conversions were performed:
'_geom_angle_publ_flag' value 'N' changed to 'n' according to
'/home/saulius/struct/CIF-dictionaries/cif_core.dic' dictionary named
'cif_core.dic' version 2.4.1 from 2010-06-29.

Automatic conversion script
Id: cif_fix_enum 1527 2010-12-29 10:47:43Z saulius 

The following automatic conversions were performed:

'_geom_angle_publ_flag' value 'N' changed to 'n' according to
/home/saulius/struct/CIF-dictionaries/cif_core.dic dictionary named
'cif_core.dic' version 2.4.1 from 2010-06-29.

Automatic conversion script
Id: cif_fix_values 1715 2011-07-08 13:25:40Z adriana 
;
_cod_original_sg_symbol_H-M 'P 21/c'
_cod_database_code 2222003
_cod_database_fobs_code 2222003

loop_
_symmetry_equiv_pos_as_xyz
'x, y, z'
'-x, y+1/2, -z+1/2'
'-x, -y, -z'
'x, -y-1/2, z-1/2'

loop_
_atom_site_type_symbol
_atom_site_label
_atom_site_fract_x
_atom_site_fract_y
_atom_site_fract_z
_atom_site_U_iso_or_equiv
_atom_site_adp_type
_atom_site_calc_flag
_atom_site_refinement_flags
_atom_site_occupancy
_atom_site_disorder_assembly
_atom_site_disorder_group
Cu Cu1 0.0000 0.0000 0.5000 0.02185(12) Uani d S 1 . .
C C1 0.2975(3) 0.04790(18) 0.3891(2) 0.0289(5) Uani d . 1 . .
H H1 0.2514 0.0035 0.3363 0.035 Uiso calc R 1 . .
C C2 0.4472(4) 0.0936(2) 0.3777(2) 0.0335(5) Uani d . 1 . .
H H2A 0.5001 0.0810 0.3172 0.040 Uiso calc R 1 . .
C C3 0.5190(4) 0.1586(2) 0.4571(2) 0.0348(5) Uani d . 1 . .
H H3 0.6217 0.1894 0.4517 0.042 Uiso calc R 1 . .
C C4 0.4334(3) 0.17694(18) 0.5455(2) 0.0310(5) Uani d . 1 . .
H H4 0.4780 0.2203 0.6001 0.037 Uiso calc R 1 . .
C C5 0.2824(3) 0.12975(15) 0.55022(18) 0.0243(4) Uani d . 1 . .
C C6 0.1798(3) 0.14291(15) 0.64412(18) 0.0240(4) Uani d . 1 . .
C C7 0.1983(3) 0.05478(15) 0.71483(18) 0.0228(4) Uani d . 1 . .
C C8 0.2869(4) 0.05111(17) 0.8236(2) 0.0294(5) Uani d . 1 . .
H H8 0.3411 0.1036 0.8587 0.035 Uiso calc R 1 . .
C C9 0.2936(4) -0.03360(19) 0.8802(2) 0.0322(5) Uani d . 1 . .
H H9 0.3511 -0.0383 0.9543 0.039 Uiso calc R 1 . .
C C10 0.2138(4) -0.11005(17) 0.8244(2) 0.0289(4) Uani d . 1 . .
H H10 0.2176 -0.1671 0.8604 0.035 Uiso calc R 1 . .
C C11 0.1283(3) -0.10113(16) 0.71447(19) 0.0250(4) Uani d . 1 . .
H H11 0.0746 -0.1529 0.6772 0.030 Uiso calc R 1 . .
N N1 0.2158(3) 0.06543(13) 0.47416(15) 0.0230(3) Uani d . 1 . .
N N2 0.1204(3) -0.02000(13) 0.65999(15) 0.0214(3) Uani d . 1 . .
O O1 0.0028(2) 0.15157(12) 0.58765(14) 0.0252(3) Uani d . 1 . .
O O2 0.2355(3) 0.21705(12) 0.71285(15) 0.0310(4) Uani d . 1 . .
H H2 0.2214 0.2651 0.6763 0.047 Uiso calc R 1 . .
H H50 -0.064(5) 0.153(3) 0.633(3) 0.034(9) Uiso d . 1 . .
H H51 0.181(7) 0.416(4) 0.599(4) 0.058(13) Uiso d . 1 . .
H H52 0.133(6) 0.354(3) 0.529(4) 0.044(11) Uiso d . 1 . .
O O3 0.2110(4) 0.36785(16) 0.5814(2) 0.0419(5) Uani d . 1 . .
B B1 0.8127(4) 0.13674(19) 0.8480(2) 0.0302(5) Uani d PD 0.790(8) A 1
F F1 0.7868(2) 0.16783(13) 0.73741(13) 0.0381(4) Uani d PD 0.790(8) A 1
F F2 0.8638(9) 0.0451(3) 0.8536(8) 0.0471(13) Uani d PD 0.790(8) A 1
F F3 0.9557(7) 0.1892(2) 0.9056(3) 0.0674(14) Uani d PD 0.790(8) A 1
F F4 0.6729(5) 0.1531(3) 0.8951(3) 0.0661(12) Uani d PD 0.790(8) A 1
B B1B 0.8127(4) 0.13674(19) 0.8480(2) 0.0302(5) Uani d PD 0.210(8) A 2
F F1B 0.7868(2) 0.16783(13) 0.73741(13) 0.0381(4) Uani d PD 0.210(8) A 2
F F2B 0.894(4) 0.0519(14) 0.854(3) 0.0471(13) Uani d PD 0.210(8) A 2
F F3B 0.866(3) 0.1927(9) 0.9307(11) 0.0674(14) Uani d PD 0.210(8) A 2
F F4B 0.6394(16) 0.1147(11) 0.8558(12) 0.0661(12) Uani d PD 0.210(8) A 2

loop_
_atom_site_aniso_label
_atom_site_aniso_U_11
_atom_site_aniso_U_22
_atom_site_aniso_U_33
_atom_site_aniso_U_12
_atom_site_aniso_U_13
_atom_site_aniso_U_23
Cu1 0.0261(2) 0.02088(19) 0.01787(18) -0.00313(13) 0.00248(13) -0.00088(12)
C1 0.0302(11) 0.0331(12) 0.0238(10) -0.0027(9) 0.0066(8) 0.0000(8)
C2 0.0302(12) 0.0398(14) 0.0323(12) -0.0002(10) 0.0109(9) 0.0049(10)
C3 0.0271(12) 0.0358(13) 0.0423(14) -0.0049(9) 0.0088(10) 0.0050(11)
C4 0.0308(12) 0.0257(10) 0.0350(12) -0.0068(9) 0.0024(9) 0.0008(9)
C5 0.0271(10) 0.0209(9) 0.0234(9) -0.0013(7) 0.0016(7) 0.0019(7)
C6 0.0313(11) 0.0184(8) 0.0210(9) -0.0036(7) 0.0016(7) -0.0010(7)
C7 0.0248(10) 0.0206(9) 0.0223(9) -0.0026(7) 0.0030(7) -0.0012(7)
C8 0.0352(12) 0.0263(10) 0.0246(10) -0.0040(9) 0.0006(8) -0.0005(8)
C9 0.0397(13) 0.0323(12) 0.0222(10) -0.0016(10) 0.0004(9) 0.0025(9)
C10 0.0351(12) 0.0249(10) 0.0259(10) -0.0006(9) 0.0037(9) 0.0046(8)
C11 0.0259(10) 0.0206(9) 0.0285(10) -0.0024(7) 0.0053(8) 0.0008(7)
N1 0.0239(8) 0.0236(8) 0.0213(8) -0.0030(6) 0.0036(6) 0.0005(6)
N2 0.0241(8) 0.0198(7) 0.0201(7) -0.0016(6) 0.0035(6) -0.0003(6)
O1 0.0270(8) 0.0252(7) 0.0227(7) 0.0009(6) 0.0026(6) 0.0011(6)
O2 0.0455(11) 0.0198(7) 0.0257(8) -0.0050(7) 0.0019(7) -0.0033(6)
O3 0.0584(14) 0.0259(9) 0.0390(11) 0.0041(9) 0.0035(10) 0.0029(8)
B1 0.0412(15) 0.0245(11) 0.0250(11) 0.0042(10) 0.0064(10) 0.0002(9)
F1 0.0457(10) 0.0417(9) 0.0268(7) 0.0064(7) 0.0072(6) 0.0068(6)
F2 0.069(3) 0.0238(11) 0.0477(10) 0.0088(16) 0.010(2) 0.0005(10)
F3 0.094(3) 0.0412(13) 0.0503(17) -0.0201(19) -0.0284(19) 0.0030(12)
F4 0.084(2) 0.072(3) 0.054(2) 0.0369(19) 0.0436(18) 0.0173(17)
B1B 0.0412(15) 0.0245(11) 0.0250(11) 0.0042(10) 0.0064(10) 0.0002(9)
F1B 0.0457(10) 0.0417(9) 0.0268(7) 0.0064(7) 0.0072(6) 0.0068(6)
F2B 0.069(3) 0.0238(11) 0.0477(10) 0.0088(16) 0.010(2) 0.0005(10)
F3B 0.094(3) 0.0412(13) 0.0503(17) -0.0201(19) -0.0284(19) 0.0030(12)
F4B 0.084(2) 0.072(3) 0.054(2) 0.0369(19) 0.0436(18) 0.0173(17)

loop_
_atom_type_symbol
_atom_type_description
_atom_type_scat_dispersion_real
_atom_type_scat_dispersion_imag
_atom_type_scat_source
C C 0.0033 0.0016 'International Tables Vol C Tables 4.2.6.8 and 6.1.1.4'
H H 0.0000 0.0000 'International Tables Vol C Tables 4.2.6.8 and 6.1.1.4'
B B 0.0013 0.0007 'International Tables Vol C Tables 4.2.6.8 and 6.1.1.4'
N N 0.0061 0.0033 'International Tables Vol C Tables 4.2.6.8 and 6.1.1.4'
O O 0.0106 0.0060 'International Tables Vol C Tables 4.2.6.8 and 6.1.1.4'
F F 0.0171 0.0103 'International Tables Vol C Tables 4.2.6.8 and 6.1.1.4'
Cu Cu 0.3201 1.2651 'International Tables Vol C Tables 4.2.6.8 and 6.1.1.4'

loop_
_geom_angle_atom_site_label_1
_geom_angle_atom_site_label_2
_geom_angle_atom_site_label_3
_geom_angle_site_symmetry_1
_geom_angle_site_symmetry_3
_geom_angle
_geom_angle_publ_flag
N1 Cu1 N1 3_556 . 179.9990(10) y
N1 Cu1 N2 3_556 . 91.74(8) y
N1 Cu1 N2 . . 88.27(8) y
N1 Cu1 N2 3_556 3_556 88.26(8) y
N1 Cu1 N2 . 3_556 91.73(8) y
N2 Cu1 N2 . 3_556 180.0 y
N1 Cu1 O1 3_556 . 106.84(7) y
N1 Cu1 O1 . . 73.16(7) y
N2 Cu1 O1 . . 74.99(7) y
N2 Cu1 O1 3_556 . 105.01(7) y
N1 Cu1 O1 3_556 3_556 73.16(7) y
N1 Cu1 O1 . 3_556 106.84(7) y
N2 Cu1 O1 . 3_556 105.01(7) y
N2 Cu1 O1 3_556 3_556 74.99(7) y
O1 Cu1 O1 . 3_556 180.00(8) y
N1 C1 C2 . . 122.0(2) n
N1 C1 H1 . . 119.0 n
C2 C1 H1 . . 119.0 n
C1 C2 C3 . . 119.5(2) n
C1 C2 H2A . . 120.2 n
C3 C2 H2A . . 120.2 n
C2 C3 C4 . . 118.4(2) n
C2 C3 H3 . . 120.8 n
C4 C3 H3 . . 120.8 n
C5 C4 C3 . . 118.8(2) n
C5 C4 H4 . . 120.6 n
C3 C4 H4 . . 120.6 n
N1 C5 C4 . . 122.3(2) n
N1 C5 C6 . . 114.34(19) n
C4 C5 C6 . . 123.3(2) n
O2 C6 O1 . . 112.86(19) n
O2 C6 C7 . . 108.62(18) n
O1 C6 C7 . . 108.78(18) n
O2 C6 C5 . . 113.67(19) n
O1 C6 C5 . . 104.48(17) n
C7 C6 C5 . . 108.21(18) n
N2 C7 C8 . . 122.8(2) n
N2 C7 C6 . . 113.67(19) n
C8 C7 C6 . . 123.5(2) n
C7 C8 C9 . . 118.3(2) n
C7 C8 H8 . . 120.9 n
C9 C8 H8 . . 120.9 n
C10 C9 C8 . . 119.0(2) n
C10 C9 H9 . . 120.5 n
C8 C9 H9 . . 120.5 n
C11 C10 C9 . . 119.4(2) n
C11 C10 H10 . . 120.3 n
C9 C10 H10 . . 120.3 n
N2 C11 C10 . . 121.9(2) n
N2 C11 H11 . . 119.1 n
C10 C11 H11 . . 119.1 n
C5 N1 C1 . . 118.9(2) n
C5 N1 Cu1 . . 116.18(15) n
C1 N1 Cu1 . . 124.86(16) n
C11 N2 C7 . . 118.63(19) n
C11 N2 Cu1 . . 124.89(15) n
C7 N2 Cu1 . . 116.48(15) n
C6 O1 Cu1 . . 93.35(12) n
C6 O1 H50 . . 111(3) n
Cu1 O1 H50 . . 111(3) n
C6 O2 H2 . . 109.5 n
H51 O3 H52 . . 103(5) n
F4 B1 F2 . . 113.4(4) n
F4 B1 F1 . . 112.1(3) n
F2 B1 F1 . . 110.0(4) n
F4 B1 F3 . . 108.8(3) n
F2 B1 F3 . . 107.1(4) n
F1 B1 F3 . . 105.0(3) n

loop_
_geom_bond_atom_site_label_1
_geom_bond_atom_site_label_2
_geom_bond_site_symmetry_2
_geom_bond_distance
_geom_bond_publ_flag
Cu1 N1 3_556 2.0099(19) y
Cu1 N1 . 2.0099(19) y
Cu1 N2 . 2.0146(19) y
Cu1 N2 3_556 2.0147(19) y
Cu1 O1 . 2.4312(17) y
Cu1 O1 3_556 2.4312(17) y
C1 N1 . 1.343(3) n
C1 C2 . 1.373(4) n
C1 H1 . 0.9300 n
C2 C3 . 1.385(4) n
C2 H2A . 0.9300 n
C3 C4 . 1.399(4) n
C3 H3 . 0.9300 n
C4 C5 . 1.373(3) n
C4 H4 . 0.9300 n
C5 N1 . 1.343(3) n
C5 C6 . 1.531(3) n
C6 O2 . 1.376(3) n
C6 O1 . 1.427(3) n
C6 C7 . 1.527(3) n
C7 N2 . 1.350(3) n
C7 C8 . 1.372(3) n
C8 C9 . 1.399(4) n
C8 H8 . 0.9300 n
C9 C10 . 1.379(4) n
C9 H9 . 0.9300 n
C10 C11 . 1.382(3) n
C10 H10 . 0.9300 n
C11 N2 . 1.341(3) n
C11 H11 . 0.9300 n
O1 H50 . 0.83(4) n
O2 H2 . 0.8200 n
O3 H51 . 0.78(5) n
O3 H52 . 0.82(5) n
B1 F4 . 1.350(4) n
B1 F2 . 1.378(5) n
B1 F1 . 1.397(3) n
B1 F3 . 1.417(5) n

loop_
_geom_hbond_atom_site_label_D
_geom_hbond_atom_site_label_H
_geom_hbond_atom_site_label_A
_geom_hbond_site_symmetry_A
_geom_hbond_distance_DH
_geom_hbond_distance_HA
_geom_hbond_distance_DA
_geom_hbond_angle_DHA
O2 H2 O3 . 0.82 1.87 2.686(3) 172.0
